data_7012789
loop_
_publ_author_name
'Michael J. Hudson'
'Michael G. B. Drew'
'Mark R. StJ. Foreman'
'Cl\'ement Hill'
'Nathalie Huet'
'Charles Madic'
'Tristan G. A. Youngs'

_publ_section_title
;
 The coordination chemistry of 1,2,4-triazinyl bipyridines with
 lanthanide(III) elements -- implications for the partitioning of
 americium(III)
;
_journal_issue 9
_journal_name_full 'Dalton Trans.'
_journal_page_first 1675
_journal_page_last 1685
_journal_paper_doi 10.1039/b301178j
_journal_year 2003
_chemical_formula_sum 'C15 H13 Er N8 O12'
_chemical_formula_weight 664.60
_chemical_name_systematic
; 
? 
;
_space_group_IT_number 2
_symmetry_cell_setting triclinic
_symmetry_space_group_name_Hall '-P 1'
_symmetry_space_group_name_H-M 'P -1'
_atom_sites_solution_hydrogens geom
_atom_sites_solution_primary direct
_atom_sites_solution_secondary difmap
_audit_creation_method SHELXL-97
_cell_angle_alpha 95.914(10)
_cell_angle_beta 101.427(10)
_cell_angle_gamma 95.431(10)
_cell_formula_units_Z 2
_cell_length_a 7.652(13)
_cell_length_b 10.803(17)
_cell_length_c 14.55(2)
_cell_measurement_temperature 293(2)
_cell_volume 1164(3)
_computing_cell_refinement XDS
_computing_data_collection 'XDS (Kabsch, 1991)'
_computing_data_reduction XDS
_computing_molecular_graphics PLATON(Spek,1994)
_computing_structure_refinement 'SHELXL-93 (Sheldrick, 1993)'
_computing_structure_solution 'SHELXS-86 (Sheldrick, 1990)'
_diffrn_ambient_temperature 293(2)
_diffrn_measurement_device 'Marresearch Image Plate'
_diffrn_measurement_method '95 frames at 2^o intervals, counting time 2 min.'
_diffrn_radiation_monochromator graphite
_diffrn_radiation_source 'fine-focus sealed tube'
_diffrn_radiation_type MoK\a
_diffrn_radiation_wavelength 0.71073
_diffrn_reflns_av_R_equivalents 0.0000
_diffrn_reflns_av_sigmaI/netI 0.0284
_diffrn_reflns_limit_h_max 9
_diffrn_reflns_limit_h_min 0
_diffrn_reflns_limit_k_max 13
_diffrn_reflns_limit_k_min -13
_diffrn_reflns_limit_l_max 15
_diffrn_reflns_limit_l_min -17
_diffrn_reflns_number 3598
_diffrn_reflns_theta_max 26.09
_diffrn_reflns_theta_min 1.91
_exptl_absorpt_coefficient_mu 3.679
_exptl_absorpt_correction_T_max 1.000
_exptl_absorpt_correction_T_min 0.386
_exptl_absorpt_correction_type DIFABS
_exptl_crystal_colour yellow-brown
_exptl_crystal_density_diffrn 1.895
_exptl_crystal_density_method 'not measured'
_exptl_crystal_description needle
_exptl_crystal_F_000 646
_exptl_crystal_size_max 0.30
_exptl_crystal_size_mid 0.10
_exptl_crystal_size_min 0.10
_refine_diff_density_max 1.502
_refine_diff_density_min -1.561
_refine_diff_density_rms 0.209
_refine_ls_extinction_coef 0.0060(16)
_refine_ls_extinction_expression Fc^*^=kFc[1+0.001xFc^2^\l^3^/sin(2\q)]^-1/4^
_refine_ls_extinction_method SHELXL
_refine_ls_goodness_of_fit_ref 1.119
_refine_ls_hydrogen_treatment mixed
_refine_ls_matrix_type full
_refine_ls_number_parameters 328
_refine_ls_number_reflns 3598
_refine_ls_number_restraints 0
_refine_ls_restrained_S_all 1.119
_refine_ls_R_factor_all 0.0694
_refine_ls_R_factor_gt 0.0568
_refine_ls_shift/su_max 0.002
_refine_ls_shift/su_mean 0.000
_refine_ls_structure_factor_coef Fsqd
_refine_ls_weighting_details 'w=1/[\s^2^(Fo^2^)+(0.1250P)^2^+3.5478P] where P=(Fo^2^+2Fc^2^)/3'
_refine_ls_weighting_scheme calc
_refine_ls_wR_factor_gt 0.1657
_refine_ls_wR_factor_ref 0.1793
_reflns_number_gt 3111
_reflns_number_total 3598
_reflns_threshold_expression >2sigma(I)
_cod_data_source_file b301178j.txt
_cod_data_source_block 6
_cod_depositor_comments
;
The following automatic conversions were performed:

'_refine_ls_weighting_scheme' value 'calc
w=1/[\s^2^(Fo^2^)+(0.1250P)^2^+3.5478P] where P=(Fo^2^+2Fc^2^)/3' was
changed to 'calc'. New tag '_refine_ls_weighting_details' was
created. The value of the new tag was set to
'w=1/[\s^2^(Fo^2^)+(0.1250P)^2^+3.5478P] where P=(Fo^2^+2Fc^2^)/3'.

Automatic conversion script
Id: cif_fix_values 3143 2015-03-26 13:38:13Z robertas 
;
_cod_original_cell_volume 1165(3)
_cod_original_sg_symbol_H-M P-1
_cod_original_formula_sum 'C15 H13 Er N8 O12       '
_cod_database_code 7012789

loop_
_symmetry_equiv_pos_as_xyz
'x, y, z'
'-x, -y, -z'

loop_
_atom_site_label
_atom_site_type_symbol
_atom_site_fract_x
_atom_site_fract_y
_atom_site_fract_z
_atom_site_U_iso_or_equiv
_atom_site_adp_type
_atom_site_occupancy
_atom_site_calc_flag
_atom_site_refinement_flags
_atom_site_disorder_assembly
_atom_site_disorder_group
Er1 Er 0.18113(5) 0.11144(3) 0.24355(3) 0.0400(2) Uani 1 d . . .
N53 N 0.5117(13) 0.2645(8) 0.2643(8) 0.051(2) Uani 1 d . . .
O51 O 0.3632(10) 0.3093(6) 0.2492(6) 0.0556(19) Uani 1 d . . .
O54 O 0.6564(13) 0.3294(9) 0.2748(10) 0.077(3) Uani 1 d . . .
O52 O 0.5065(10) 0.1491(6) 0.2738(6) 0.0522(18) Uani 1 d . . .
N43 N -0.0030(13) 0.5673(9) 0.2008(9) 0.060(3) Uani 1 d . . .
O42 O -0.0421(14) 0.6722(8) 0.1934(8) 0.079(3) Uani 1 d . . .
O41 O -0.005(2) 0.4925(12) 0.1310(10) 0.119(5) Uani 1 d . . .
O44 O 0.0291(18) 0.5296(12) 0.2788(11) 0.098(4) Uani 1 d . . .
N63 N -0.1609(13) -0.0336(8) 0.2072(9) 0.055(2) Uani 1 d . . .
O64 O -0.3066(14) -0.0978(10) 0.1937(10) 0.085(3) Uani 1 d . . .
O61 O -0.0801(11) 0.0164(8) 0.2875(6) 0.060(2) Uani 1 d . . .
O62 O -0.0849(12) -0.0110(8) 0.1404(6) 0.064(2) Uani 1 d . . .
N11 N 0.2130(14) 0.2159(8) 0.4068(7) 0.054(2) Uani 1 d . . .
C12 C 0.205(2) 0.3402(11) 0.4287(12) 0.074(4) Uani 1 d . . .
H12 H 0.1979 0.3898 0.3798 0.089 Uiso 1 calc R . .
C13 C 0.207(2) 0.3973(13) 0.5157(12) 0.082(4) Uani 1 d . . .
H13 H 0.2017 0.4831 0.5256 0.099 Uiso 1 calc R . .
C14 C 0.217(2) 0.3261(13) 0.5903(10) 0.072(4) Uani 1 d . . .
H14 H 0.2135 0.3626 0.6505 0.087 Uiso 1 calc R . .
C15 C 0.2314(17) 0.2014(12) 0.5731(9) 0.059(3) Uani 1 d . . .
H15 H 0.2429 0.1523 0.6224 0.071 Uiso 1 calc R . .
C16 C 0.2290(13) 0.1475(10) 0.4814(8) 0.046(2) Uani 1 d . . .
C22 C 0.2552(14) 0.0146(10) 0.4609(8) 0.046(2) Uani 1 d . . .
N21 N 0.2704(11) -0.0211(7) 0.3725(5) 0.0385(16) Uani 1 d . . .
C26 C 0.2962(12) -0.1419(9) 0.3480(7) 0.0381(19) Uani 1 d . . .
C25 C 0.3028(15) -0.2282(10) 0.4121(8) 0.052(2) Uani 1 d . . .
H25 H 0.3205 -0.3102 0.3935 0.062 Uiso 1 calc R . .
C24 C 0.2838(17) -0.1950(11) 0.5013(9) 0.058(3) Uani 1 d . . .
H24 H 0.2873 -0.2528 0.5446 0.069 Uiso 1 calc R . .
C23 C 0.2584(18) -0.0698(12) 0.5259(10) 0.059(3) Uani 1 d . . .
H23 H 0.2437 -0.0437 0.5866 0.071 Uiso 1 calc R . .
C32 C 0.3204(12) -0.1735(8) 0.2512(7) 0.039(2) Uani 1 d . . .
N31 N 0.2731(11) -0.0927(7) 0.1912(6) 0.0403(17) Uani 1 d . . .
N36 N 0.2903(13) -0.1191(8) 0.1009(7) 0.049(2) Uani 1 d . . .
C35 C 0.3500(16) -0.2260(10) 0.0756(9) 0.051(3) Uani 1 d . . .
C34 C 0.3996(14) -0.3104(9) 0.1434(9) 0.051(3) Uani 1 d . . .
N33 N 0.3814(13) -0.2850(8) 0.2307(7) 0.046(2) Uani 1 d . . .
C350 C 0.375(2) -0.2471(14) -0.0234(9) 0.068(3) Uani 1 d . . .
H35A H 0.3394 -0.1776 -0.0558 0.081 Uiso 1 calc R . .
H35B H 0.3031 -0.3227 -0.0551 0.081 Uiso 1 calc R . .
H35C H 0.4993 -0.2545 -0.0231 0.081 Uiso 1 calc R . .
C300 C 0.477(2) -0.4267(12) 0.1198(11) 0.069(4) Uani 1 d . . .
H30A H 0.5132 -0.4650 0.1761 0.083 Uiso 1 calc R . .
H30B H 0.5795 -0.4072 0.0928 0.083 Uiso 1 calc R . .
H30C H 0.3886 -0.4835 0.0751 0.083 Uiso 1 calc R . .
O100 O -0.0182(10) 0.2611(7) 0.2193(6) 0.0548(18) Uani 1 d . . .
O200 O 0.2155(12) 0.1260(7) 0.0914(6) 0.0585(19) Uani 1 d . . .
O300 O 0.131(2) 0.3181(11) 0.0055(9) 0.099(4) Uani 1 d . . .

loop_
_atom_site_aniso_label
_atom_site_aniso_U_11
_atom_site_aniso_U_22
_atom_site_aniso_U_33
_atom_site_aniso_U_23
_atom_site_aniso_U_13
_atom_site_aniso_U_12
Er1 0.0397(3) 0.0385(3) 0.0428(4) 0.00589(18) 0.0108(2) 0.00446(18)
N53 0.042(5) 0.044(5) 0.067(7) 0.012(4) 0.015(4) -0.004(4)
O51 0.047(4) 0.038(3) 0.084(6) 0.007(3) 0.015(4) 0.011(3)
O54 0.053(5) 0.060(5) 0.123(9) 0.018(5) 0.033(6) -0.003(4)
O52 0.050(4) 0.039(4) 0.069(5) 0.012(3) 0.010(4) 0.007(3)
N43 0.051(6) 0.054(5) 0.080(8) 0.014(5) 0.025(5) 0.003(4)
O42 0.086(6) 0.043(4) 0.111(8) 0.016(4) 0.019(6) 0.016(4)
O41 0.140(12) 0.101(9) 0.106(11) -0.043(7) 0.028(9) 0.019(8)
O44 0.104(9) 0.085(7) 0.116(11) 0.044(7) 0.030(8) 0.014(6)
N63 0.045(5) 0.039(4) 0.085(8) 0.012(4) 0.019(5) -0.001(4)
O64 0.057(6) 0.076(6) 0.114(10) 0.003(6) 0.013(6) -0.018(5)
O61 0.054(5) 0.077(5) 0.051(5) 0.013(4) 0.015(4) -0.004(4)
O62 0.057(5) 0.076(5) 0.050(5) -0.011(4) 0.006(4) -0.003(4)
N11 0.065(6) 0.043(4) 0.055(6) 0.000(4) 0.017(5) 0.015(4)
C12 0.091(10) 0.042(6) 0.089(11) 0.002(6) 0.020(8) 0.009(6)
C13 0.112(12) 0.053(7) 0.079(11) -0.011(6) 0.016(9) 0.023(7)
C14 0.088(9) 0.080(8) 0.046(8) -0.017(6) 0.013(7) 0.026(7)
C15 0.057(7) 0.072(7) 0.047(7) -0.001(5) 0.013(5) 0.008(5)
C16 0.039(5) 0.054(5) 0.041(6) 0.002(4) 0.001(4) 0.007(4)
C22 0.039(5) 0.050(5) 0.049(7) 0.008(4) 0.005(4) 0.004(4)
N21 0.046(4) 0.048(4) 0.021(4) 0.004(3) 0.006(3) 0.004(3)
C26 0.035(5) 0.042(4) 0.036(5) 0.004(4) 0.006(4) 0.004(4)
C25 0.058(6) 0.049(5) 0.050(7) 0.013(4) 0.012(5) 0.012(5)
C24 0.064(7) 0.059(6) 0.052(7) 0.023(5) 0.009(5) 0.008(5)
C23 0.064(7) 0.067(7) 0.054(8) 0.011(5) 0.024(6) 0.015(6)
C32 0.028(4) 0.040(5) 0.045(6) 0.005(4) 0.003(4) -0.004(3)
N31 0.041(4) 0.036(4) 0.040(5) 0.002(3) 0.005(3) 0.000(3)
N36 0.052(5) 0.048(5) 0.052(6) 0.010(4) 0.016(4) 0.015(4)
C35 0.051(6) 0.049(5) 0.050(7) -0.013(4) 0.016(5) -0.002(4)
C34 0.046(6) 0.040(5) 0.068(8) 0.002(4) 0.020(5) 0.000(4)
N33 0.054(5) 0.039(4) 0.045(5) 0.011(3) 0.009(4) 0.005(4)
C350 0.074(8) 0.077(8) 0.056(8) 0.000(6) 0.024(7) 0.020(7)
C300 0.079(9) 0.055(7) 0.078(10) -0.001(6) 0.027(8) 0.018(6)
O100 0.052(4) 0.044(4) 0.069(5) 0.007(3) 0.010(4) 0.016(3)
O200 0.076(5) 0.059(4) 0.045(5) 0.011(3) 0.021(4) 0.009(4)
O300 0.149(11) 0.083(7) 0.076(8) 0.031(6) 0.026(8) 0.034(7)

loop_
_atom_type_symbol
_atom_type_description
_atom_type_scat_dispersion_real
_atom_type_scat_dispersion_imag
_atom_type_scat_source
C C 0.0033 0.0016 'International Tables Vol C Tables 4.2.6.8 and 6.1.1.4'
H H 0.0000 0.0000 'International Tables Vol C Tables 4.2.6.8 and 6.1.1.4'
N N 0.0061 0.0033 'International Tables Vol C Tables 4.2.6.8 and 6.1.1.4'
O O 0.0106 0.0060 'International Tables Vol C Tables 4.2.6.8 and 6.1.1.4'
Er Er -0.2586 4.9576 'International Tables Vol C Tables 4.2.6.8 and 6.1.1.4'

loop_
_geom_angle_atom_site_label_1
_geom_angle_atom_site_label_2
_geom_angle_atom_site_label_3
_geom_angle
_geom_angle_site_symmetry_1
_geom_angle_site_symmetry_3
_geom_angle_publ_flag
O200 Er1 O100 86.4(3) . . ?
O200 Er1 O61 125.6(3) . . ?
O100 Er1 O61 77.2(3) . . ?
O200 Er1 O51 74.0(3) . . ?
O100 Er1 O51 73.7(3) . . ?
O61 Er1 O51 143.6(3) . . ?
O200 Er1 O52 81.3(3) . . ?
O100 Er1 O52 126.5(3) . . ?
O61 Er1 O52 147.9(3) . . ?
O51 Er1 O52 52.8(2) . . ?
O200 Er1 O62 74.1(3) . . ?
O100 Er1 O62 77.7(3) . . ?
O61 Er1 O62 52.0(3) . . ?
O51 Er1 O62 137.9(3) . . ?
O52 Er1 O62 144.3(3) . . ?
O200 Er1 N31 75.5(3) . . ?
O100 Er1 N31 148.9(3) . . ?
O61 Er1 N31 93.0(3) . . ?
O51 Er1 N31 123.0(3) . . ?
O52 Er1 N31 75.9(3) . . ?
O62 Er1 N31 73.2(3) . . ?
O200 Er1 N11 148.3(3) . . ?
O100 Er1 N11 78.8(3) . . ?
O61 Er1 N11 78.3(3) . . ?
O51 Er1 N11 75.0(3) . . ?
O52 Er1 N11 85.3(3) . . ?
O62 Er1 N11 128.4(3) . . ?
N31 Er1 N11 128.6(3) . . ?
O200 Er1 N21 138.8(3) . . ?
O100 Er1 N21 134.3(3) . . ?
O61 Er1 N21 70.0(3) . . ?
O51 Er1 N21 117.8(3) . . ?
O52 Er1 N21 78.1(3) . . ?
O62 Er1 N21 104.2(3) . . ?
N31 Er1 N21 65.1(3) . . ?
N11 Er1 N21 64.3(3) . . ?
O200 Er1 N53 75.4(3) . . ?
O100 Er1 N53 100.2(3) . . ?
O61 Er1 N53 158.0(3) . . ?
O51 Er1 N53 26.4(3) . . ?
O52 Er1 N53 26.4(3) . . ?
O62 Er1 N53 149.4(3) . . ?
N31 Er1 N53 99.4(3) . . ?
N11 Er1 N53 79.8(3) . . ?
N21 Er1 N53 98.9(3) . . ?
O200 Er1 N63 100.2(3) . . ?
O100 Er1 N63 76.8(3) . . ?
O61 Er1 N63 25.8(3) . . ?
O51 Er1 N63 150.3(3) . . ?
O52 Er1 N63 156.5(3) . . ?
O62 Er1 N63 26.2(3) . . ?
N31 Er1 N63 81.7(3) . . ?
N11 Er1 N63 103.5(3) . . ?
N21 Er1 N63 86.1(3) . . ?
N53 Er1 N63 174.9(3) . . ?
O54 N53 O52 120.3(10) . . ?
O54 N53 O51 122.6(9) . . ?
O52 N53 O51 117.0(8) . . ?
O54 N53 Er1 178.6(9) . . ?
O52 N53 Er1 58.6(5) . . ?
O51 N53 Er1 58.4(5) . . ?
N53 O51 Er1 95.2(5) . . ?
N53 O52 Er1 94.9(6) . . ?
O42 N43 O41 121.5(14) . . ?
O42 N43 O44 120.6(13) . . ?
O41 N43 O44 117.8(13) . . ?
O64 N63 O61 122.3(12) . . ?
O64 N63 O62 122.1(13) . . ?
O61 N63 O62 115.6(9) . . ?
O64 N63 Er1 178.2(10) . . ?
O61 N63 Er1 56.4(5) . . ?
O62 N63 Er1 59.3(5) . . ?
N63 O61 Er1 97.8(6) . . ?
N63 O62 Er1 94.5(7) . . ?
C12 N11 C16 115.3(11) . . ?
C12 N11 Er1 124.0(9) . . ?
C16 N11 Er1 120.6(7) . . ?
C13 C12 N11 125.1(14) . . ?
C12 C13 C14 119.1(12) . . ?
C15 C14 C13 118.4(11) . . ?
C14 C15 C16 119.8(12) . . ?
N11 C16 C15 122.2(10) . . ?
N11 C16 C22 116.3(9) . . ?
C15 C16 C22 121.4(10) . . ?
N21 C22 C23 121.1(10) . . ?
N21 C22 C16 115.2(9) . . ?
C23 C22 C16 123.6(11) . . ?
C22 N21 C26 118.9(8) . . ?
C22 N21 Er1 121.1(6) . . ?
C26 N21 Er1 118.4(6) . . ?
N21 C26 C25 121.3(9) . . ?
N21 C26 C32 116.2(8) . . ?
C25 C26 C32 122.6(9) . . ?
C24 C25 C26 120.9(10) . . ?
C25 C24 C23 117.3(10) . . ?
C22 C23 C24 120.4(11) . . ?
N31 C32 N33 126.3(9) . . ?
N31 C32 C26 116.5(8) . . ?
N33 C32 C26 117.1(8) . . ?
C32 N31 N36 118.5(8) . . ?
C32 N31 Er1 121.6(6) . . ?
N36 N31 Er1 119.7(6) . . ?
C35 N36 N31 118.7(9) . . ?
N36 C35 C34 120.6(10) . . ?
N36 C35 C350 116.4(11) . . ?
C34 C35 C350 122.9(10) . . ?
N33 C34 C35 120.5(9) . . ?
N33 C34 C300 117.1(11) . . ?
C35 C34 C300 122.4(11) . . ?
C34 N33 C32 115.4(9) . . ?

loop_
_geom_bond_atom_site_label_1
_geom_bond_atom_site_label_2
_geom_bond_distance
_geom_bond_site_symmetry_2
_geom_bond_publ_flag
Er1 O200 2.300(8) . ?
Er1 O100 2.331(7) . ?
Er1 O61 2.391(8) . ?
Er1 O51 2.423(8) . ?
Er1 O52 2.428(9) . ?
Er1 O62 2.453(9) . ?
Er1 N31 2.469(8) . ?
Er1 N11 2.478(10) . ?
Er1 N21 2.504(8) . ?
N53 O54 1.226(13) . ?
N53 O52 1.266(11) . ?
N53 O51 1.266(12) . ?
N43 O42 1.209(13) . ?
N43 O41 1.228(16) . ?
N43 O44 1.233(17) . ?
N63 O64 1.225(13) . ?
N63 O61 1.250(14) . ?
N63 O62 1.260(14) . ?
N11 C12 1.357(15) . ?
N11 C16 1.367(15) . ?
C12 C13 1.35(2) . ?
C13 C14 1.39(2) . ?
C14 C15 1.364(18) . ?
C15 C16 1.396(15) . ?
C16 C22 1.478(15) . ?
C22 N21 1.336(14) . ?
C22 C23 1.379(17) . ?
N21 C26 1.360(12) . ?
C26 C25 1.383(14) . ?
C26 C32 1.467(14) . ?
C25 C24 1.350(17) . ?
C24 C23 1.405(18) . ?
C32 N31 1.321(13) . ?
C32 N33 1.359(13) . ?
N31 N36 1.351(12) . ?
N36 C35 1.326(13) . ?
C35 C34 1.432(17) . ?
C35 C350 1.489(16) . ?
C34 N33 1.309(15) . ?
C34 C300 1.476(15) . ?
